data_7201259
loop_
_publ_author_name
'Dalgleish, Simon'
'Morrison, Carole A.'
'Middlemiss, Derek S.'
'Mount, Andrew R.'
'Collins, Anna'
'Pilia, Luca'
'Serpe, Angela'
'Mercuri, M. Laura'
'Roberts-Bleming, Susan J.'
'Charlton, Adam'
'Deplano, Paola'
'Murphy, Patrick J.'
'Robertson, Neil'

_publ_section_related_literature
;
?
;
_publ_section_title
;
 Synthesis, structure and spectroscopic properties of a new class of
 polymerisable nickel dithiolenes
;
_journal_issue 34
_journal_name_full 'Journal of Materials Chemistry'
_journal_page_first 6194
_journal_paper_doi 10.1039/b907028a
_journal_volume 19
_journal_year 2009
_chemical_compound_source 'Simon Dalgleish, SD078'
_chemical_formula_moiety 'C28 H24 N2 Ni1 S6'
_chemical_formula_sum 'C28 H24 N2 Ni S6'
_chemical_formula_weight 639.62
_space_group_IT_number 14
_symmetry_cell_setting monoclinic
_symmetry_space_group_name_Hall '-P 2yn'
_symmetry_space_group_name_H-M 'P 1 21/n 1'
_atom_sites_solution_hydrogens geom
_atom_sites_solution_primary direct
_audit_creation_date 08-06-17
_audit_creation_method CRYSTALS_ver_12.85
_cell_angle_alpha 90
_cell_angle_beta 91.326(2)
_cell_angle_gamma 90
_cell_formula_units_Z 4
_cell_length_a 9.2735(3)
_cell_length_b 13.5383(4)
_cell_length_c 22.4070(7)
_cell_measurement_reflns_used 6682
_cell_measurement_temperature 150
_cell_measurement_theta_max 29
_cell_measurement_theta_min 2
_cell_volume 2812.39(15)
_computing_cell_refinement 'SAINT (Siemens ,1995)'
_computing_data_collection 'SMART (Siemens, 1993)'
_computing_data_reduction 'SAINT (Siemens ,1995)'
_computing_molecular_graphics 'CAMERON (Watkin et al., 1996)'
_computing_publication_material 'CRYSTALS (Betteridge et al., 2003)'
_computing_structure_refinement 'CRYSTALS (Betteridge et al., 2003)'
_computing_structure_solution 'SIR92 (Altomare et al., 1994)'
_diffrn_ambient_temperature 150
_diffrn_measured_fraction_theta_full 0.999
_diffrn_measured_fraction_theta_max 0.930
_diffrn_measurement_device 'Bruker SMART'
_diffrn_measurement_device_type Area
_diffrn_measurement_method \w
_diffrn_radiation_monochromator graphite
_diffrn_radiation_type 'Mo K\a'
_diffrn_radiation_wavelength 0.71073
_diffrn_reflns_av_R_equivalents 0.054
_diffrn_reflns_limit_h_max 12
_diffrn_reflns_limit_h_min -12
_diffrn_reflns_limit_k_max 18
_diffrn_reflns_limit_k_min -18
_diffrn_reflns_limit_l_max 30
_diffrn_reflns_limit_l_min -29
_diffrn_reflns_number 22463
_diffrn_reflns_theta_full 27.774
_diffrn_reflns_theta_max 29.546
_diffrn_reflns_theta_min 2.358
_diffrn_standards_number 0
_exptl_absorpt_coefficient_mu 1.157
_exptl_absorpt_correction_T_max 0.87
_exptl_absorpt_correction_T_min 0.70
_exptl_absorpt_correction_type multi-scan
_exptl_absorpt_process_details 'SADABS (Siemens, 1996)'
_exptl_crystal_colour 'dark green'
_exptl_crystal_density_diffrn 1.511
_exptl_crystal_density_method 'not measured'
_exptl_crystal_description block
_exptl_crystal_F_000 1320
_exptl_crystal_recrystallization_method
;
Slow diffusion of Et~2~O into DMF.
;
_exptl_crystal_size_max 0.57
_exptl_crystal_size_mid 0.23
_exptl_crystal_size_min 0.12
_refine_diff_density_max 1.23
_refine_diff_density_min -0.91
_refine_ls_extinction_method None
_refine_ls_goodness_of_fit_ref 0.9346
_refine_ls_hydrogen_treatment constr
_refine_ls_matrix_type full
_refine_ls_number_parameters 352
_refine_ls_number_reflns 7283
_refine_ls_number_restraints 18
_refine_ls_R_factor_all 0.0772
_refine_ls_R_factor_gt 0.0521
_refine_ls_shift/su_max 0.000552
_refine_ls_structure_factor_coef Fsqd
_refine_ls_weighting_details
;
Method= Modified Sheldrick
w=1/[\s^2^(F^2^) + ( 0.04P)^2^ + 0.00P]
,where P=(max(Fo^2^,0) + 2Fc^2^)/3
;
_refine_ls_weighting_scheme calc
_refine_ls_wR_factor_all 0.1355
_refine_ls_wR_factor_gt 0.1229
_refine_ls_wR_factor_ref 0.1355
_reflns_limit_h_max 12
_reflns_limit_h_min -12
_reflns_limit_k_max 18
_reflns_limit_k_min 0
_reflns_limit_l_max 30
_reflns_limit_l_min 0
_reflns_number_gt 5330
_reflns_number_total 7306
_reflns_threshold_expression I>2.0\s(I)
_oxford_diffrn_Wilson_B_factor 0.00
_oxford_diffrn_Wilson_scale 0.00
_oxford_refine_ls_r_factor_ref 0.0772
_oxford_refine_ls_scale 0.2554(2)
_oxford_reflns_number_all 7283
_oxford_reflns_threshold_expression_ref I>-10.0\s(I)
_oxford_structure_analysis_title 'nr8010 in P2(1)/n'
_cod_data_source_file b907028a.txt
_cod_data_source_block NR8010
_cod_depositor_comments
;
The following automatic conversions were performed:
'_symmetry_cell_setting' value 'Monoclinic' changed to 'monoclinic'
according to '/home/saulius/struct/CIF-dictionaries/cif_core.dic'
dictionary named 'cif_core.dic' version 2.4.1 from 2010-06-29.

Automatic conversion script
Id: cif_fix_enum 1527 2010-12-29 10:47:43Z saulius 
;
_cod_original_sg_symbol_H-M 'P 1 21/n 1 '
_cod_original_formula_sum 'C28 H24 N2 Ni1 S6'
_cod_database_code 7201259

loop_
_symmetry_equiv_pos_as_xyz
x,y,z
-x,-y,-z
-x+1/2,y+1/2,-z+1/2
x+1/2,-y+1/2,z+1/2

loop_
_atom_site_label
_atom_site_type_symbol
_atom_site_fract_x
_atom_site_fract_y
_atom_site_fract_z
_atom_site_U_iso_or_equiv
_atom_site_occupancy
_atom_site_adp_type
_atom_site_refinement_flags_posn
_atom_site_refinement_flags_adp
_atom_site_refinement_flags_occupancy
_atom_site_disorder_assembly
_atom_site_disorder_group
_oxford_atom_site_special_shape
_atom_site_attached_hydrogens
Ni1 Ni 0.46875(5) 0.58864(3) 0.285617(19) 0.0191 1.0000 Uani . . . . . . .
S2 S 0.57518(9) 0.53047(7) 0.36343(4) 0.0217 1.0000 Uani . . . . . . .
C3 C 0.7287(3) 0.4701(2) 0.33713(15) 0.0192 1.0000 Uani . . . . . . .
C4 C 0.7588(4) 0.4761(2) 0.27825(14) 0.0192 1.0000 Uani . . . . . . .
S5 S 0.63584(9) 0.53740(7) 0.23046(4) 0.0214 1.0000 Uani . . . . . . .
C6 C 0.8897(4) 0.4415(2) 0.24907(16) 0.0213 1.0000 Uani . . . . . . .
C7 C 1.0305(4) 0.4457(3) 0.27382(17) 0.0254 1.0000 Uani D U . . . . .
C8 C 1.1520(13) 0.4206(14) 0.2363(6) 0.0415 0.6506 Uani D U . 1 2 . .
S9 S 1.0650(2) 0.3888(2) 0.16888(13) 0.0355 0.6506 Uani D . . 1 2 . .
C10 C 0.8907(4) 0.4084(3) 0.19027(17) 0.0303 1.0000 Uani D U . . . . .
C11 C 0.8121(4) 0.4129(3) 0.38230(15) 0.0217 1.0000 Uani . . . . . . .
C12 C 0.8687(4) 0.3166(3) 0.37371(17) 0.0263 1.0000 Uani . . . . . . .
C13 C 0.9408(3) 0.2743(3) 0.42661(14) 0.0199 1.0000 Uani . . . . . . .
S14 S 0.93305(14) 0.36338(10) 0.48145(5) 0.0474 1.0000 Uani . . . . . . .
C15 C 0.8400(4) 0.4460(3) 0.43970(16) 0.0299 1.0000 Uani . . . . . . .
S16 S 0.36956(10) 0.65035(7) 0.20585(4) 0.0237 1.0000 Uani . . . . . . .
C17 C 0.2104(3) 0.6970(2) 0.22740(14) 0.0183 1.0000 Uani . . . . . . .
N18 N 0.1276(3) 0.7546(2) 0.19287(12) 0.0208 1.0000 Uani . . . . . . .
C19 C 0.1696(4) 0.7879(3) 0.13339(15) 0.0241 1.0000 Uani . . . . . . .
C20 C 0.0729(4) 0.7421(3) 0.08564(15) 0.0247 1.0000 Uani . . . . . . .
C21 C 0.0232(5) 0.7984(4) 0.03807(17) 0.0380 1.0000 Uani . . . . . . .
C22 C -0.0665(5) 0.7552(4) -0.00537(18) 0.0506 1.0000 Uani . . . . . . .
C23 C -0.1065(5) 0.6581(5) -0.0007(2) 0.0557 1.0000 Uani . . . . . . .
C24 C -0.0581(5) 0.6021(4) 0.0471(2) 0.0505 1.0000 Uani . . . . . . .
C25 C 0.0331(5) 0.6438(3) 0.08975(17) 0.0348 1.0000 Uani . . . . . . .
C26 C -0.0087(4) 0.7941(3) 0.21417(16) 0.0245 1.0000 Uani . . . . . . .
C27 C -0.0778(4) 0.7216(3) 0.25465(15) 0.0235 1.0000 Uani . . . . . . .
N28 N 0.0263(3) 0.6904(2) 0.30172(12) 0.0206 1.0000 Uani . . . . . . .
C29 C 0.1635(4) 0.6746(2) 0.28860(14) 0.0190 1.0000 Uani . . . . . . .
S30 S 0.28533(10) 0.62912(7) 0.33853(4) 0.0225 1.0000 Uani . . . . . . .
C31 C -0.0335(4) 0.6724(3) 0.36059(16) 0.0252 1.0000 Uani . . . . . . .
C32 C -0.0629(4) 0.7684(3) 0.39315(15) 0.0226 1.0000 Uani . . . . . . .
C33 C 0.0252(4) 0.8501(3) 0.38657(16) 0.0300 1.0000 Uani . . . . . . .
C34 C -0.0058(5) 0.9369(3) 0.41575(18) 0.0359 1.0000 Uani . . . . . . .
C35 C -0.1218(5) 0.9425(3) 0.45244(18) 0.0375 1.0000 Uani . . . . . . .
C36 C -0.2095(5) 0.8613(3) 0.45984(17) 0.0359 1.0000 Uani . . . . . . .
C37 C -0.1803(4) 0.7742(3) 0.42938(16) 0.0281 1.0000 Uani . . . . . . .
C109 C 1.0262(13) 0.3776(17) 0.1642(9) 0.0299 0.3494 Uani D U . 1 1 . .
S108 S 1.1428(5) 0.4075(6) 0.2213(3) 0.0324 0.3494 Uani D . . 1 1 . .
H121 H 0.8604 0.2829 0.3380 0.0314 1.0000 Uiso R . . . . . .
H192 H 0.1596 0.8590 0.1313 0.0284 1.0000 Uiso R . . . . . .
H191 H 0.2691 0.7704 0.1265 0.0275 1.0000 Uiso R . . . . . .
H211 H 0.0501 0.8650 0.0357 0.0455 1.0000 Uiso R . . . . . .
H221 H -0.1000 0.7922 -0.0380 0.0590 1.0000 Uiso R . . . . . .
H231 H -0.1672 0.6305 -0.0306 0.0663 1.0000 Uiso R . . . . . .
H241 H -0.0874 0.5358 0.0505 0.0601 1.0000 Uiso R . . . . . .
H251 H 0.0677 0.6057 0.1220 0.0422 1.0000 Uiso R . . . . . .
H262 H 0.0099 0.8565 0.2354 0.0287 1.0000 Uiso R . . . . . .
H261 H -0.0721 0.8061 0.1799 0.0289 1.0000 Uiso R . . . . . .
H272 H -0.1604 0.7510 0.2732 0.0280 1.0000 Uiso R . . . . . .
H271 H -0.1088 0.6647 0.2311 0.0283 1.0000 Uiso R . . . . . .
H311 H 0.0339 0.6341 0.3841 0.0301 1.0000 Uiso R . . . . . .
H312 H -0.1218 0.6350 0.3552 0.0303 1.0000 Uiso R . . . . . .
H331 H 0.1045 0.8452 0.3622 0.0360 1.0000 Uiso R . . . . . .
H341 H 0.0526 0.9919 0.4102 0.0439 1.0000 Uiso R . . . . . .
H351 H -0.1427 1.0013 0.4717 0.0444 1.0000 Uiso R . . . . . .
H361 H -0.2872 0.8634 0.4852 0.0430 1.0000 Uiso R . . . . . .
H371 H -0.2385 0.7193 0.4335 0.0321 1.0000 Uiso R . . . . . .
H101 H 0.8068 0.3977 0.1678 0.0351 1.0000 Uiso R . . . . . .
H71 H 1.0524 0.4665 0.3128 0.0299 1.0000 Uiso R . . . . . .
H151 H 0.8092 0.5058 0.4544 0.0361 1.0000 Uiso R . . . . . .
H131 H 0.9818 0.2127 0.4302 0.0250 1.0000 Uiso R . . . . . .
H1091 H 1.0443 0.3496 0.1277 0.0341 0.3494 Uiso R . . 1 1 . .
H81 H 1.2490 0.4198 0.2459 0.0648 0.6506 Uiso R . . 1 2 . .

loop_
_atom_site_aniso_label
_atom_site_aniso_U_11
_atom_site_aniso_U_22
_atom_site_aniso_U_33
_atom_site_aniso_U_23
_atom_site_aniso_U_13
_atom_site_aniso_U_12
Ni1 0.0179(2) 0.0188(2) 0.0203(2) 0.00104(16) -0.00329(16) 0.00165(17)
S2 0.0214(4) 0.0231(4) 0.0204(4) -0.0007(3) -0.0035(3) 0.0033(3)
C3 0.0131(15) 0.0177(15) 0.0266(17) -0.0016(13) -0.0025(12) -0.0009(13)
C4 0.0166(15) 0.0175(15) 0.0233(16) -0.0006(13) -0.0063(12) 0.0026(13)
S5 0.0196(4) 0.0247(4) 0.0198(4) 0.0018(3) -0.0029(3) 0.0025(3)
C6 0.0203(17) 0.0160(15) 0.0277(17) 0.0033(13) 0.0011(13) 0.0010(13)
C7 0.0187(17) 0.0217(17) 0.036(2) 0.0013(15) -0.0007(14) 0.0013(14)
C8 0.044(5) 0.027(5) 0.052(7) 0.010(5) -0.027(4) -0.009(4)
S9 0.0389(11) 0.0356(13) 0.0323(11) 0.0009(8) 0.0070(10) 0.0107(11)
C10 0.033(2) 0.030(2) 0.0273(18) 0.0030(15) -0.0011(15) 0.0036(17)
C11 0.0148(15) 0.0261(18) 0.0240(17) 0.0039(14) -0.0037(12) -0.0006(14)
C12 0.0268(19) 0.0219(18) 0.0300(19) 0.0021(14) -0.0021(15) 0.0030(15)
C13 0.0151(15) 0.0264(17) 0.0180(15) -0.0012(13) -0.0015(12) 0.0043(13)
S14 0.0528(7) 0.0512(7) 0.0376(6) 0.0069(5) -0.0136(5) 0.0085(6)
C15 0.034(2) 0.031(2) 0.0240(18) -0.0001(15) -0.0107(16) 0.0076(17)
S16 0.0214(4) 0.0286(5) 0.0212(4) 0.0041(3) 0.0010(3) 0.0066(4)
C17 0.0168(15) 0.0179(15) 0.0200(15) -0.0006(12) -0.0031(12) 0.0007(13)
N18 0.0212(14) 0.0190(14) 0.0222(14) 0.0018(11) -0.0017(11) 0.0023(12)
C19 0.0242(18) 0.0242(18) 0.0239(17) 0.0072(14) -0.0020(14) 0.0017(15)
C20 0.0231(18) 0.032(2) 0.0189(16) 0.0015(14) 0.0010(13) 0.0036(15)
C21 0.041(2) 0.044(3) 0.028(2) 0.0063(18) 0.0000(17) 0.013(2)
C22 0.045(3) 0.084(4) 0.023(2) 0.006(2) -0.0061(19) 0.018(3)
C23 0.038(3) 0.096(5) 0.033(2) -0.013(3) -0.003(2) -0.015(3)
C24 0.051(3) 0.066(3) 0.034(2) -0.011(2) 0.002(2) -0.019(3)
C25 0.036(2) 0.043(2) 0.0250(19) 0.0002(17) 0.0017(16) -0.005(2)
C26 0.0229(18) 0.0216(17) 0.0289(18) 0.0027(14) -0.0018(14) 0.0054(14)
C27 0.0188(17) 0.0269(18) 0.0247(17) -0.0007(14) -0.0013(13) 0.0038(14)
N28 0.0214(15) 0.0185(14) 0.0220(14) 0.0010(11) -0.0003(11) 0.0022(12)
C29 0.0224(17) 0.0146(15) 0.0198(15) -0.0023(12) -0.0011(12) -0.0003(13)
S30 0.0215(4) 0.0273(4) 0.0187(4) 0.0008(3) -0.0027(3) 0.0029(4)
C31 0.0235(18) 0.0261(19) 0.0263(18) 0.0016(14) 0.0040(14) 0.0005(15)
C32 0.0227(17) 0.0269(18) 0.0181(15) 0.0009(13) 0.0004(13) 0.0046(15)
C33 0.030(2) 0.034(2) 0.0264(18) -0.0053(16) 0.0053(15) -0.0052(17)
C34 0.044(2) 0.032(2) 0.032(2) -0.0074(17) -0.0020(18) -0.0042(19)
C35 0.043(2) 0.038(2) 0.031(2) -0.0123(18) -0.0076(18) 0.010(2)
C36 0.036(2) 0.050(3) 0.0213(18) -0.0048(17) 0.0033(16) 0.011(2)
C37 0.0226(18) 0.034(2) 0.0272(18) 0.0021(16) 0.0037(14) 0.0013(16)
C109 0.045(5) 0.026(4) 0.019(4) 0.000(4) -0.011(4) -0.001(5)
S108 0.0187(17) 0.032(3) 0.046(3) 0.008(2) -0.0050(18) -0.0005(16)

loop_
_atom_type_symbol
_atom_type_scat_dispersion_real
_atom_type_scat_dispersion_imag
_atom_type_scat_Cromer_Mann_a1
_atom_type_scat_Cromer_Mann_b1
_atom_type_scat_Cromer_Mann_a2
_atom_type_scat_Cromer_Mann_b2
_atom_type_scat_Cromer_Mann_a3
_atom_type_scat_Cromer_Mann_b3
_atom_type_scat_Cromer_Mann_a4
_atom_type_scat_Cromer_Mann_b4
_atom_type_scat_Cromer_Mann_c
_atom_type_scat_source
C 0.0033 0.0016 2.3100 20.8439 1.0200 10.2075 1.5886 0.5687 0.8650 51.6512 0.2156 'International Tables Vol C 4.2.6.8 and 6.1.1.4'
H 0.0000 0.0000 0.4930 10.5109 0.3229 26.1257 0.1402 3.1424 0.0408 57.7998 0.0030 'International Tables Vol C 4.2.6.8 and 6.1.1.4'
N 0.0061 0.0033 12.2126 0.0057 3.1322 9.8933 2.0125 28.9975 1.1663 0.5826 -11.5290 'International Tables Vol C 4.2.6.8 and 6.1.1.4'
S 0.1246 0.1234 6.9053 1.4679 5.2034 22.2151 1.4379 0.2536 1.5863 56.1720 0.8669 'International Tables Vol C 4.2.6.8 and 6.1.1.4'
Ni 0.3393 1.1124 12.8376 3.8785 7.2920 0.2565 4.4438 12.1763 2.3800 66.3421 1.0341 'International Tables Vol C 4.2.6.8 and 6.1.1.4'

loop_
_geom_angle_atom_site_label_1
_geom_angle_site_symmetry_1
_geom_angle_atom_site_label_2
_geom_angle_site_symmetry_2
_geom_angle_atom_site_label_3
_geom_angle_site_symmetry_3
_geom_angle
_geom_angle_publ_flag
S2 . Ni1 . S5 . 91.44(4) yes
S2 . Ni1 . S16 . 177.58(4) yes
S5 . Ni1 . S16 . 86.97(4) yes
S2 . Ni1 . S30 . 90.02(4) yes
S5 . Ni1 . S30 . 174.38(4) yes
S16 . Ni1 . S30 . 91.74(4) yes
Ni1 . S2 . C3 . 105.13(12) yes
S2 . C3 . C4 . 119.0(2) yes
S2 . C3 . C11 . 115.4(3) yes
C4 . C3 . C11 . 125.5(3) yes
C3 . C4 . S5 . 118.4(3) yes
C3 . C4 . C6 . 127.2(3) yes
S5 . C4 . C6 . 114.3(2) yes
C4 . S5 . Ni1 . 105.81(12) yes
C4 . C6 . C7 . 125.5(3) yes
C4 . C6 . C10 . 123.2(3) yes
C7 . C6 . C10 . 111.0(3) yes
C6 . C7 . S108 . 107.3(3) yes
C6 . C7 . H71 . 124.0 no
S108 . C7 . H71 . 128.7 no
C6 . C7 . C8 . 119.0(6) yes
C6 . C7 . H71 . 124.0 no
C8 . C7 . H71 . 117.0 no
C7 . C8 . S9 . 102.0(7) yes
C7 . C8 . H81 . 129.1 no
S9 . C8 . H81 . 128.8 no
C8 . S9 . C10 . 98.0(4) yes
C6 . C10 . C109 . 119.7(8) yes
C6 . C10 . H101 . 122.7 no
C109 . C10 . H101 . 117.1 no
C6 . C10 . S9 . 109.9(3) yes
C6 . C10 . H101 . 122.7 no
S9 . C10 . H101 . 127.3 no
C3 . C11 . C12 . 125.2(3) yes
C3 . C11 . C15 . 123.5(3) yes
C12 . C11 . C15 . 111.2(3) yes
C11 . C12 . C13 . 114.4(3) yes
C11 . C12 . H121 . 123.2 no
C13 . C12 . H121 . 122.5 no
C12 . C13 . S14 . 106.1(3) yes
C12 . C13 . H131 . 127.2 no
S14 . C13 . H131 . 126.6 no
C13 . S14 . C15 . 95.61(18) yes
C11 . C15 . S14 . 112.6(3) yes
C11 . C15 . H151 . 124.4 no
S14 . C15 . H151 . 122.9 no
Ni1 . S16 . C17 . 105.48(11) yes
S16 . C17 . N18 . 123.4(3) yes
S16 . C17 . C29 . 117.8(2) yes
N18 . C17 . C29 . 118.8(3) yes
C17 . N18 . C19 . 123.1(3) yes
C17 . N18 . C26 . 121.1(3) yes
C19 . N18 . C26 . 115.7(3) yes
N18 . C19 . C20 . 110.5(3) yes
N18 . C19 . H192 . 108.8 no
C20 . C19 . H192 . 108.6 no
N18 . C19 . H191 . 110.1 no
C20 . C19 . H191 . 109.8 no
H192 . C19 . H191 . 109.0 no
C19 . C20 . C21 . 120.1(4) yes
C19 . C20 . C25 . 120.1(3) yes
C21 . C20 . C25 . 119.8(4) yes
C20 . C21 . C22 . 119.4(4) yes
C20 . C21 . H211 . 119.3 no
C22 . C21 . H211 . 121.3 no
C21 . C22 . C23 . 120.5(4) yes
C21 . C22 . H221 . 120.3 no
C23 . C22 . H221 . 119.3 no
C22 . C23 . C24 . 120.2(4) yes
C22 . C23 . H231 . 119.0 no
C24 . C23 . H231 . 120.8 no
C23 . C24 . C25 . 119.7(5) yes
C23 . C24 . H241 . 119.9 no
C25 . C24 . H241 . 120.4 no
C20 . C25 . C24 . 120.5(4) yes
C20 . C25 . H251 . 119.5 no
C24 . C25 . H251 . 120.0 no
N18 . C26 . C27 . 110.2(3) yes
N18 . C26 . H262 . 109.2 no
C27 . C26 . H262 . 110.2 no
N18 . C26 . H261 . 108.4 no
C27 . C26 . H261 . 109.3 no
H262 . C26 . H261 . 109.5 no
C26 . C27 . N28 . 109.8(3) yes
C26 . C27 . H272 . 110.3 no
N28 . C27 . H272 . 108.8 no
C26 . C27 . H271 . 108.4 no
N28 . C27 . H271 . 110.0 no
H272 . C27 . H271 . 109.5 no
C27 . N28 . C29 . 120.1(3) yes
C27 . N28 . C31 . 115.9(3) yes
C29 . N28 . C31 . 123.9(3) yes
C17 . C29 . N28 . 118.3(3) yes
C17 . C29 . S30 . 118.9(3) yes
N28 . C29 . S30 . 122.8(3) yes
C29 . S30 . Ni1 . 104.57(13) yes
N28 . C31 . C32 . 111.5(3) yes
N28 . C31 . H311 . 109.2 no
C32 . C31 . H311 . 108.6 no
N28 . C31 . H312 . 108.3 no
C32 . C31 . H312 . 110.3 no
H311 . C31 . H312 . 108.9 no
C31 . C32 . C33 . 121.3(3) yes
C31 . C32 . C37 . 119.1(3) yes
C33 . C32 . C37 . 119.6(4) yes
C32 . C33 . C34 . 120.1(4) yes
C32 . C33 . H331 . 118.8 no
C34 . C33 . H331 . 121.1 no
C33 . C34 . C35 . 120.4(4) yes
C33 . C34 . H341 . 119.3 no
C35 . C34 . H341 . 120.3 no
C34 . C35 . C36 . 120.1(4) yes
C34 . C35 . H351 . 120.1 no
C36 . C35 . H351 . 119.8 no
C35 . C36 . C37 . 119.6(4) yes
C35 . C36 . H361 . 121.2 no
C37 . C36 . H361 . 119.2 no
C36 . C37 . C32 . 120.2(4) yes
C36 . C37 . H371 . 120.8 no
C32 . C37 . H371 . 118.9 no
C10 . C109 . S108 . 99.7(10) yes
C10 . C109 . H1091 . 130.6 no
S108 . C109 . H1091 . 129.8 no
C109 . S108 . C7 . 102.0(5) yes

loop_
_geom_bond_atom_site_label_1
_geom_bond_site_symmetry_1
_geom_bond_atom_site_label_2
_geom_bond_site_symmetry_2
_geom_bond_distance
_geom_bond_publ_flag
Ni1 . S2 . 2.1341(9) yes
Ni1 . S5 . 2.1209(10) yes
Ni1 . S16 . 2.1593(9) yes
Ni1 . S30 . 2.1662(10) yes
S2 . C3 . 1.755(3) yes
C3 . C4 . 1.357(5) yes
C3 . C11 . 1.479(4) yes
C4 . S5 . 1.755(3) yes
C4 . C6 . 1.468(5) yes
C6 . C7 . 1.408(5) yes
C6 . C10 . 1.392(5) yes
C7 . S108 . 1.671(7) yes
C7 . H71 . 0.936 no
C7 . C8 . 1.461(9) yes
C7 . H71 . 0.936 no
C8 . S9 . 1.750(13) yes
C8 . H81 . 0.920 no
S9 . C10 . 1.718(5) yes
C10 . C109 . 1.460(9) yes
C10 . H101 . 0.928 no
C10 . H101 . 0.928 no
C11 . C12 . 1.420(5) yes
C11 . C15 . 1.381(5) yes
C12 . C13 . 1.464(4) yes
C12 . H121 . 0.923 no
C13 . S14 . 1.724(4) yes
C13 . H131 . 0.920 no
S14 . C15 . 1.683(4) yes
C15 . H151 . 0.922 no
S16 . C17 . 1.687(3) yes
C17 . N18 . 1.329(4) yes
C17 . C29 . 1.480(5) yes
N18 . C19 . 1.468(4) yes
N18 . C26 . 1.463(4) yes
C19 . C20 . 1.513(5) yes
C19 . H192 . 0.968 no
C19 . H191 . 0.968 no
C20 . C21 . 1.381(5) yes
C20 . C25 . 1.384(5) yes
C21 . C22 . 1.394(6) yes
C21 . H211 . 0.938 no
C22 . C23 . 1.371(7) yes
C22 . H221 . 0.933 no
C23 . C24 . 1.379(7) yes
C23 . H231 . 0.942 no
C24 . C25 . 1.383(5) yes
C24 . H241 . 0.941 no
C25 . H251 . 0.938 no
C26 . C27 . 1.491(5) yes
C26 . H262 . 0.984 no
C26 . H261 . 0.970 no
C27 . N28 . 1.475(4) yes
C27 . H272 . 0.966 no
C27 . H271 . 0.974 no
N28 . C29 . 1.329(4) yes
N28 . C31 . 1.463(4) yes
C29 . S30 . 1.688(3) yes
C31 . C32 . 1.518(5) yes
C31 . H311 . 0.960 no
C31 . H312 . 0.968 no
C32 . C33 . 1.385(5) yes
C32 . C37 . 1.376(5) yes
C33 . C34 . 1.379(5) yes
C33 . H331 . 0.929 no
C34 . C35 . 1.372(6) yes
C34 . H341 . 0.931 no
C35 . C36 . 1.380(6) yes
C35 . H351 . 0.928 no
C36 . C37 . 1.392(5) yes
C36 . H361 . 0.928 no
C37 . H371 . 0.925 no
C109 . S108 . 1.71(2) yes
C109 . H1091 . 0.920 no
